data_4002661
loop_
_publ_author_name
'Panella, Jessica R.'
'Chamorro, Juan'
'McQueen, Tyrel M.'

_publ_section_title
;
 Synthesis and Structure of Three New Oxychalcogenides: A2O2Bi2Se3(A = Sr,
 Ba) and Sr2O2Sb2Se3
;
_journal_issue 3
_journal_name_full 'Chemistry of Materials'
_journal_page_first 890
_journal_paper_doi 10.1021/acs.chemmater.5b04536
_journal_volume 28
_journal_year 2016
_chemical_formula_sum 'O2 Sb2 Se3 Sr2'
_chemical_formula_weight 687.64
_chemical_name_common 'Strontium Oxide Antimony Selenide'
_chemical_name_systematic 'Distrontium dioxide diantimony triselenide'
_space_group_IT_number 14
_symmetry_cell_setting monoclinic
_symmetry_space_group_name_Hall '-P 2ybc'
_symmetry_space_group_name_H-M 'P 1 21/c 1'
_cell_angle_alpha 90
_cell_angle_beta 121.9549(7)
_cell_angle_gamma 90
_cell_formula_units_Z 2
_cell_length_a 9.42424(12)
_cell_length_b 4.05707(5)
_cell_length_c 13.34148(18)
_cell_measurement_reflns_used 652
_cell_measurement_temperature 295
_cell_measurement_theta_max 120
_cell_measurement_theta_min 5
_cell_volume 432.809(10)
_computing_structure_refinement TOPAS
_diffrn_ambient_pressure 101.3
_diffrn_ambient_temperature 295
_diffrn_measurement_device_type 'Bruker D8 Focus diffractometer'
_exptl_absorpt_coefficient_mu 78.8045
_exptl_crystal_density_diffrn 5.27631(12)
_refine_ls_goodness_of_fit_all 1.67
_refine_ls_matrix_type full
_refine_ls_number_parameters 45
_refine_ls_number_restraints 0
_cod_data_source_file cm5b04536_si_002.cif
_cod_data_source_block Sr2O2Sb2Se3
_cod_depositor_comments
;
The following automatic conversions were performed:

'_symmetry_cell_setting' value 'Monoclinic' changed to 'monoclinic'
according to
/usr/data/users/saulius/crontab/automatic-downloads/rss-feeds/ACS/lib/dictionaries/cif_core.dic
dictionary named 'cif_core.dic' version 2.4.2 from 2011-04-26.

Automatic conversion script
Id: cif_fix_values 4268 2015-11-12 08:31:59Z antanas 

 Adding full bibliography for 4002661--4002663.cif.
;
_cod_original_cell_volume 432.810(10)
_cod_original_sg_symbol_H-M 'P 21/c'
_cod_database_code 4002661

loop_
_symmetry_equiv_pos_as_xyz
'-x, -y, -z'
'-x, y+1/2, -z+1/2'
'x, -y+1/2, z+1/2'
'x, y, z'

loop_
_atom_site_label
_atom_site_type_symbol
_atom_site_symmetry_multiplicity
_atom_site_fract_x
_atom_site_fract_y
_atom_site_fract_z
_atom_site_occupancy
_atom_site_thermal_displace_type
_atom_site_B_iso_or_equiv
Se1 Se 2 0.5 0 0 1.0 Biso 4.28(8)
Se2 Se 4 0.1990(2) 0.0220(17) 0.62415(12) 1.0 Biso 2.10(5)
Sb1 Sb 4 0.64277(17) 0.9952(15) 0.69853(11) 1.0 Biso 2.72(4)
O1 O 4 0.1658(10) 0.956(4) 0.3195(6) 1.0 Biso 2.10(5)
Sr1 Sr 4 0.10424(16) 0.0124(17) 0.89433(9) 1.0 Biso 1.09(4)

loop_
_diffrn_radiation_type
_diffrn_radiation_probe
_diffrn_radiation_monochromator
_diffrn_radiation_filter_edge
_diffrn_radiation_xray_symbol
_diffrn_radiation_wavelength
_diffrn_radiation_wavelength_wt
'Cu K\a' x-ray 'Ni filter' 1.4879 'Cu K-L~3~' 1.540596 0.6681294
'Cu K\a' x-ray 'Ni filter' 1.4879 'Cu K-L~2~' 1.544493 0.3308458
